data_8105923
loop_
_publ_author_name
'Mi, Xia'
'Zhong, Zheng'
'Yang, Jing'
'Zhang, Jingyu'

_publ_section_title
;
 Crystal structure of
 2-(3-methoxyphenyl)-3-((phenylsulfonyl)methyl)imidazo[1,2-a]pyridine,
 C21H18N2O3S
;
_journal_issue 5
_journal_name_full 'Zeitschrift f\"ur Kristallographie - New Crystal Structures'
_journal_page_first 1017
_journal_page_last 1018
_journal_paper_doi 10.1515/ncrs-2019-0228
_journal_volume 234
_journal_year 2019
_chemical_formula_moiety 'C21 H18 N2 O3 S'
_chemical_formula_sum 'C21 H18 N2 O3 S'
_chemical_formula_weight 378.43
_space_group_crystal_system monoclinic
_space_group_IT_number 14
_space_group_name_Hall '-P 2yn'
_space_group_name_H-M_alt 'P 1 21/n 1'
_atom_sites_solution_hydrogens geom
_atom_sites_solution_primary direct
_cell_angle_alpha 90
_cell_angle_beta 92.340(2)
_cell_angle_gamma 90
_cell_formula_units_Z 4
_cell_length_a 12.1263(2)
_cell_length_b 11.6913(3)
_cell_length_c 12.7643(3)
_cell_measurement_reflns_used 2598
_cell_measurement_temperature 293(2)
_cell_measurement_theta_max 70.6760
_cell_measurement_theta_min 3.6390
_cell_volume 1808.11(7)
_computing_cell_refinement
;
CrysAlisPro, Agilent Technologies,
Version 1.171.37.35 (release 13-08-2014 CrysAlis171 .NET)
(compiled Aug 13 2014,18:06:01)
;
_computing_data_collection
;
CrysAlisPro, Agilent Technologies,
Version 1.171.37.35 (release 13-08-2014 CrysAlis171 .NET)
(compiled Aug 13 2014,18:06:01)
;
_computing_data_reduction
;
CrysAlisPro, Agilent Technologies,
Version 1.171.37.35 (release 13-08-2014 CrysAlis171 .NET)
(compiled Aug 13 2014,18:06:01)
;
_computing_molecular_graphics 'Olex2 (Dolomanov et al., 2009)'
_computing_publication_material 'Olex2 (Dolomanov et al., 2009)'
_computing_structure_refinement 'ShelXL (Sheldrick, 2015)'
_computing_structure_solution 'ShelXS (Sheldrick, 2008)'
_diffrn_ambient_temperature 293(2)
_diffrn_detector 'CCD plate'
_diffrn_detector_area_resol_mean 16.2312
_diffrn_detector_type Eos
_diffrn_measured_fraction_theta_full 0.999
_diffrn_measured_fraction_theta_max 0.999
_diffrn_measurement_details
;
#__ type_ start__ end____ width___ exp.time_
  1 omega -108.00  -77.00   1.0000    1.0000
omega____ theta____ kappa____ phi______ frames
    -      -33.5000  178.0000   60.0000 31

#__ type_ start__ end____ width___ exp.time_
  2 omega  -97.00  -45.00   1.0000    1.0000
omega____ theta____ kappa____ phi______ frames
    -      -33.5000  -57.0000   60.0000 52

#__ type_ start__ end____ width___ exp.time_
  3 omega  -28.00    2.00   1.0000    1.0000
omega____ theta____ kappa____ phi______ frames
    -      -33.5000   37.0000   60.0000 30

#__ type_ start__ end____ width___ exp.time_
  4 omega   -1.00   25.00   1.0000    1.0000
omega____ theta____ kappa____ phi______ frames
    -       36.4734  -57.0000 -120.0000 26

#__ type_ start__ end____ width___ exp.time_
  5 omega   21.00   62.00   1.0000    1.0000
omega____ theta____ kappa____ phi______ frames
    -       36.4734   37.0000   30.0000 41

#__ type_ start__ end____ width___ exp.time_
  6 omega  -27.00   40.00   1.0000    1.0000
omega____ theta____ kappa____ phi______ frames
    -       36.4734  -77.0000 -180.0000 67

#__ type_ start__ end____ width___ exp.time_
  7 omega   18.00   96.00   1.0000    1.0000
omega____ theta____ kappa____ phi______ frames
    -       36.4734   57.0000  120.0000 78

#__ type_ start__ end____ width___ exp.time_
  8 omega   31.00   76.00   1.0000    1.0000
omega____ theta____ kappa____ phi______ frames
    -       36.4734  -99.0000  -30.0000 45

#__ type_ start__ end____ width___ exp.time_
  9 omega   51.00   76.00   1.0000    1.0000
omega____ theta____ kappa____ phi______ frames
    -       36.4734  -99.0000   90.0000 25

#__ type_ start__ end____ width___ exp.time_
 10 omega   78.00  106.00   1.0000    1.0000
omega____ theta____ kappa____ phi______ frames
    -       36.4734   37.0000   30.0000 28

#__ type_ start__ end____ width___ exp.time_
 11 omega  115.00  141.00   1.0000    3.0000
omega____ theta____ kappa____ phi______ frames
    -      108.0000  111.0000  -60.0000 26

#__ type_ start__ end____ width___ exp.time_
 12 omega   38.00  115.00   1.0000    3.0000
omega____ theta____ kappa____ phi______ frames
    -      108.0000 -111.0000   30.0000 77

#__ type_ start__ end____ width___ exp.time_
 13 omega   89.00  175.00   1.0000    3.0000
omega____ theta____ kappa____ phi______ frames
    -      108.0000   45.0000  -90.0000 86

#__ type_ start__ end____ width___ exp.time_
 14 omega  103.00  165.00   1.0000    3.0000
omega____ theta____ kappa____ phi______ frames
    -      108.0000   61.0000  -30.0000 62

#__ type_ start__ end____ width___ exp.time_
 15 omega   38.00  108.00   1.0000    3.0000
omega____ theta____ kappa____ phi______ frames
    -      108.0000 -111.0000 -180.0000 70

#__ type_ start__ end____ width___ exp.time_
 16 omega   56.00   89.00   1.0000    3.0000
omega____ theta____ kappa____ phi______ frames
    -      108.0000  -30.0000 -180.0000 33

#__ type_ start__ end____ width___ exp.time_
 17 omega   49.00   85.00   1.0000    3.0000
omega____ theta____ kappa____ phi______ frames
    -      108.0000  -30.0000  150.0000 36

#__ type_ start__ end____ width___ exp.time_
 18 omega   38.00   87.00   1.0000    3.0000
omega____ theta____ kappa____ phi______ frames
    -      108.0000  -30.0000 -120.0000 49

#__ type_ start__ end____ width___ exp.time_
 19 omega   46.00  135.00   1.0000    3.0000
omega____ theta____ kappa____ phi______ frames
    -      108.0000  -77.0000 -180.0000 89
;
_diffrn_measurement_device 'four-circle diffractometer'
_diffrn_measurement_device_type 'Xcalibur, Eos, Gemini'
_diffrn_measurement_method '\w scans'
_diffrn_orient_matrix_UB_11 -0.1029346000
_diffrn_orient_matrix_UB_12 0.0365273000
_diffrn_orient_matrix_UB_13 -0.0663857000
_diffrn_orient_matrix_UB_21 0.0301295000
_diffrn_orient_matrix_UB_22 0.1266851000
_diffrn_orient_matrix_UB_23 0.0184264000
_diffrn_orient_matrix_UB_31 0.0682510000
_diffrn_orient_matrix_UB_32 -0.0008797000
_diffrn_orient_matrix_UB_33 -0.0991537000
_diffrn_radiation_monochromator graphite
_diffrn_radiation_probe x-ray
_diffrn_radiation_type CuK\a
_diffrn_radiation_wavelength 1.54184
_diffrn_reflns_av_R_equivalents 0.0223
_diffrn_reflns_av_unetI/netI 0.0318
_diffrn_reflns_Laue_measured_fraction_full 0.999
_diffrn_reflns_Laue_measured_fraction_max 0.999
_diffrn_reflns_limit_h_max 14
_diffrn_reflns_limit_h_min -10
_diffrn_reflns_limit_k_max 13
_diffrn_reflns_limit_k_min -13
_diffrn_reflns_limit_l_max 13
_diffrn_reflns_limit_l_min -15
_diffrn_reflns_number 7020
_diffrn_reflns_point_group_measured_fraction_full 0.999
_diffrn_reflns_point_group_measured_fraction_max 0.999
_diffrn_reflns_theta_full 67.076
_diffrn_reflns_theta_max 67.076
_diffrn_reflns_theta_min 4.931
_diffrn_source 'Enhance (Cu) X-ray Source'
_exptl_absorpt_coefficient_mu 1.798
_exptl_absorpt_correction_T_max 1.00000
_exptl_absorpt_correction_T_min 0.91582
_exptl_absorpt_correction_type multi-scan
_exptl_absorpt_process_details
;
CrysAlisPro, Agilent Technologies,
Version 1.171.37.35 (release 13-08-2014 CrysAlis171 .NET)
(compiled Aug 13 2014,18:06:01)
Empirical absorption correction using spherical harmonics,
 implemented in SCALE3 ABSPACK scaling algorithm.
;
_exptl_crystal_colour yellow
_exptl_crystal_colour_primary yellow
_exptl_crystal_density_diffrn 1.390
_exptl_crystal_description prism
_exptl_crystal_F_000 792
_exptl_crystal_size_max 0.17
_exptl_crystal_size_mid 0.15
_exptl_crystal_size_min 0.1
_refine_diff_density_max 0.263
_refine_diff_density_min -0.298
_refine_diff_density_rms 0.052
_refine_ls_extinction_coef .
_refine_ls_extinction_method none
_refine_ls_goodness_of_fit_ref 1.024
_refine_ls_hydrogen_treatment constr
_refine_ls_matrix_type full
_refine_ls_number_parameters 245
_refine_ls_number_reflns 3225
_refine_ls_number_restraints 0
_refine_ls_restrained_S_all 1.024
_refine_ls_R_factor_all 0.0523
_refine_ls_R_factor_gt 0.0433
_refine_ls_shift/su_max 0.000
_refine_ls_shift/su_mean 0.000
_refine_ls_structure_factor_coef Fsqd
_refine_ls_weighting_details 'w=1/[\s^2^(Fo^2^)+(0.0798P)^2^+0.1879P] where P=(Fo^2^+2Fc^2^)/3'
_refine_ls_weighting_scheme calc
_refine_ls_wR_factor_gt 0.1199
_refine_ls_wR_factor_ref 0.1310
_reflns_Friedel_coverage 0.000
_reflns_Friedel_fraction_full .
_reflns_Friedel_fraction_max .
_reflns_number_gt 2681
_reflns_number_total 3225
_reflns_threshold_expression 'I > 2\s(I)'
_cod_data_source_file suppl_ncrs-2019-0228_suppl.cif
_cod_data_source_block 1
_cod_database_code 8105923
_chemical_oxdiff_formula C28H31O5S1
_shelx_space_group_comment
;
The symmetry employed for this shelxl refinement is uniquely defined
by the following loop, which should always be used as a source of
symmetry information in preference to the above space-group names.
They are only intended as comments.
;
_shelx_estimated_absorpt_t_max 0.841
_shelx_estimated_absorpt_t_min 0.750
_reflns_odcompleteness_completeness 99.88
_reflns_odcompleteness_iscentric 1
_reflns_odcompleteness_theta 66.97
_olex2_refinement_description
;
1. Fixed Uiso
 At 1.2 times of:
  All C(H) groups, All C(H,H) groups
 At 1.5 times of:
  All C(H,H,H) groups
2.a Secondary CH2 refined with riding coordinates:
 C14(H14A,H14B)
2.b Aromatic/amide H refined with riding coordinates:
 C1(H1), C2(H2), C3(H3), C4(H4), C9(H9), C11(H11), C12(H12), C13(H13),
 C16(H16), C17(H17), C18(H18), C19(H19), C20(H20)
2.c Idealised Me refined as rotating group:
 C21(H21A,H21B,H21C)
;
_olex2_submission_special_instructions 'No special instructions were received'

loop_
_space_group_symop_operation_xyz
'x, y, z'
'-x+1/2, y+1/2, -z+1/2'
'-x, -y, -z'
'x-1/2, -y-1/2, z-1/2'

loop_
_atom_site_label
_atom_site_type_symbol
_atom_site_fract_x
_atom_site_fract_y
_atom_site_fract_z
_atom_site_U_iso_or_equiv
_atom_site_adp_type
_atom_site_occupancy
_atom_site_site_symmetry_order
_atom_site_calc_flag
_atom_site_refinement_flags_posn
_atom_site_refinement_flags_adp
_atom_site_refinement_flags_occupancy
_atom_site_disorder_assembly
_atom_site_disorder_group
C1 C 0.39922(19) 0.3377(2) 0.57198(18) 0.0500(5) Uani 1 1 d . . . . .
H1 H 0.3254 0.3167 0.5748 0.060 Uiso 1 1 calc R . . . .
C2 C 0.4614(2) 0.2997(2) 0.49385(19) 0.0591(6) Uani 1 1 d . . . . .
H2 H 0.4301 0.2514 0.4430 0.071 Uiso 1 1 calc R . . . .
C3 C 0.5731(2) 0.3321(2) 0.48789(19) 0.0608(6) Uani 1 1 d . . . . .
H3 H 0.6143 0.3057 0.4330 0.073 Uiso 1 1 calc R . . . .
C4 C 0.6202(2) 0.4012(2) 0.56117(19) 0.0575(6) Uani 1 1 d . . . . .
H4 H 0.6939 0.4222 0.5572 0.069 Uiso 1 1 calc R . . . .
C5 C 0.55702(17) 0.4416(2) 0.64449(17) 0.0483(5) Uani 1 1 d . . . . .
C6 C 0.40411(16) 0.46040(18) 0.73441(16) 0.0406(4) Uani 1 1 d . . . . .
C7 C 0.49051(16) 0.52412(18) 0.77896(16) 0.0422(5) Uani 1 1 d . . . . .
C8 C 0.49568(17) 0.59562(18) 0.87408(16) 0.0432(5) Uani 1 1 d . . . . .
C9 C 0.40303(17) 0.63507(19) 0.92349(17) 0.0447(5) Uani 1 1 d . . . . .
H9 H 0.3332 0.6171 0.8955 0.054 Uiso 1 1 calc R . . . .
C10 C 0.41298(18) 0.70109(19) 1.01428(16) 0.0464(5) Uani 1 1 d . . . . .
C11 C 0.51688(19) 0.7320(2) 1.05471(18) 0.0517(5) Uani 1 1 d . . . . .
H11 H 0.5244 0.7763 1.1151 0.062 Uiso 1 1 calc R . . . .
C12 C 0.60844(19) 0.6957(2) 1.00385(19) 0.0570(6) Uani 1 1 d . . . . .
H12 H 0.6781 0.7177 1.0297 0.068 Uiso 1 1 calc R . . . .
C13 C 0.59978(17) 0.6279(2) 0.91581(19) 0.0507(5) Uani 1 1 d . . . . .
H13 H 0.6632 0.6033 0.8839 0.061 Uiso 1 1 calc R . . . .
C14 C 0.28950(16) 0.43723(18) 0.76508(17) 0.0422(4) Uani 1 1 d . . . . .
H14A H 0.2844 0.4495 0.8399 0.051 Uiso 1 1 calc R . . . .
H14B H 0.2714 0.3579 0.7504 0.051 Uiso 1 1 calc R . . . .
C15 C 0.06321(16) 0.49374(18) 0.74764(16) 0.0412(4) Uani 1 1 d . . . . .
C16 C -0.00322(19) 0.4119(2) 0.6991(2) 0.0570(6) Uani 1 1 d . . . . .
H16 H 0.0201 0.3729 0.6405 0.068 Uiso 1 1 calc R . . . .
C17 C -0.1048(2) 0.3890(2) 0.7392(2) 0.0643(7) Uani 1 1 d . . . . .
H17 H -0.1498 0.3330 0.7080 0.077 Uiso 1 1 calc R . . . .
C18 C -0.1405(2) 0.4481(2) 0.8248(2) 0.0598(6) Uani 1 1 d . . . . .
H18 H -0.2098 0.4331 0.8502 0.072 Uiso 1 1 calc R . . . .
C19 C -0.0744(2) 0.5286(3) 0.8723(2) 0.0648(7) Uani 1 1 d . . . . .
H19 H -0.0985 0.5681 0.9303 0.078 Uiso 1 1 calc R . . . .
C20 C 0.0285(2) 0.5519(2) 0.83453(19) 0.0569(6) Uani 1 1 d . . . . .
H20 H 0.0739 0.6063 0.8674 0.068 Uiso 1 1 calc R . . . .
C21 C 0.3211(2) 0.8103(3) 1.1426(2) 0.0741(8) Uani 1 1 d . . . . .
H21A H 0.3625 0.8769 1.1244 0.111 Uiso 1 1 calc GR . . . .
H21B H 0.3568 0.7731 1.2018 0.111 Uiso 1 1 calc GR . . . .
H21C H 0.2479 0.8326 1.1599 0.111 Uiso 1 1 calc GR . . . .
N1 N 0.44709(14) 0.40809(15) 0.64738(13) 0.0427(4) Uani 1 1 d . . . . .
N2 N 0.58354(14) 0.51097(18) 0.72348(15) 0.0497(4) Uani 1 1 d . . . . .
O1 O 0.18869(13) 0.49651(18) 0.58682(13) 0.0597(5) Uani 1 1 d . . . . .
O2 O 0.21728(13) 0.64503(14) 0.72286(15) 0.0580(4) Uani 1 1 d . . . . .
O3 O 0.31537(13) 0.73337(16) 1.05579(13) 0.0586(4) Uani 1 1 d . . . . .
S1 S 0.19151(4) 0.52834(4) 0.69546(4) 0.04319(18) Uani 1 1 d . . . . .

loop_
_atom_site_aniso_label
_atom_site_aniso_U_11
_atom_site_aniso_U_22
_atom_site_aniso_U_33
_atom_site_aniso_U_23
_atom_site_aniso_U_13
_atom_site_aniso_U_12
C1 0.0538(12) 0.0436(11) 0.0520(12) 0.0003(10) -0.0041(9) 0.0013(10)
C2 0.0765(16) 0.0477(13) 0.0526(13) -0.0022(10) -0.0031(11) 0.0088(12)
C3 0.0691(15) 0.0629(15) 0.0511(13) 0.0043(11) 0.0114(11) 0.0189(12)
C4 0.0504(12) 0.0671(15) 0.0553(13) 0.0102(12) 0.0077(10) 0.0095(11)
C5 0.0418(10) 0.0531(12) 0.0501(12) 0.0092(10) 0.0010(9) 0.0053(9)
C6 0.0389(10) 0.0392(10) 0.0437(10) 0.0042(8) -0.0001(8) 0.0027(8)
C7 0.0383(10) 0.0447(11) 0.0433(11) 0.0077(9) -0.0023(8) 0.0020(8)
C8 0.0449(10) 0.0402(11) 0.0440(11) 0.0084(9) -0.0048(8) -0.0031(8)
C9 0.0382(10) 0.0480(12) 0.0474(11) 0.0032(9) -0.0051(8) -0.0066(9)
C10 0.0509(11) 0.0437(11) 0.0443(11) 0.0038(9) -0.0015(9) -0.0057(9)
C11 0.0561(13) 0.0509(13) 0.0469(11) 0.0003(10) -0.0121(9) -0.0079(10)
C12 0.0474(12) 0.0612(14) 0.0607(14) 0.0055(12) -0.0186(10) -0.0092(11)
C13 0.0391(10) 0.0530(13) 0.0594(13) 0.0046(10) -0.0059(9) -0.0015(9)
C14 0.0403(10) 0.0389(10) 0.0472(11) 0.0041(8) -0.0022(8) -0.0006(8)
C15 0.0366(9) 0.0413(10) 0.0453(11) -0.0014(9) -0.0020(8) 0.0015(8)
C16 0.0505(12) 0.0559(14) 0.0647(14) -0.0167(11) 0.0037(10) -0.0041(10)
C17 0.0490(12) 0.0595(15) 0.0845(18) -0.0106(13) 0.0025(12) -0.0122(11)
C18 0.0470(12) 0.0568(14) 0.0763(17) 0.0109(12) 0.0129(11) -0.0001(11)
C19 0.0657(15) 0.0718(18) 0.0581(14) -0.0073(13) 0.0171(12) 0.0042(13)
C20 0.0550(13) 0.0627(15) 0.0531(13) -0.0132(11) 0.0031(10) -0.0070(11)
C21 0.0744(17) 0.078(2) 0.0706(17) -0.0282(15) 0.0110(13) -0.0112(15)
N1 0.0436(9) 0.0403(9) 0.0441(9) 0.0050(7) 0.0006(7) 0.0038(7)
N2 0.0379(9) 0.0605(12) 0.0506(10) 0.0050(9) 0.0007(7) -0.0005(8)
O1 0.0515(9) 0.0824(12) 0.0454(8) 0.0055(8) 0.0031(7) 0.0061(8)
O2 0.0502(8) 0.0418(9) 0.0811(11) 0.0103(8) -0.0064(8) -0.0026(7)
O3 0.0529(9) 0.0654(11) 0.0576(9) -0.0149(8) 0.0053(7) -0.0081(8)
S1 0.0373(3) 0.0438(3) 0.0482(3) 0.0057(2) -0.0014(2) -0.00001(19)

loop_
_atom_type_symbol
_atom_type_description
_atom_type_scat_dispersion_real
_atom_type_scat_dispersion_imag
_atom_type_scat_source
C C 0.0181 0.0091 'International Tables Vol C Tables 4.2.6.8 and 6.1.1.4'
H H 0.0000 0.0000 'International Tables Vol C Tables 4.2.6.8 and 6.1.1.4'
N N 0.0311 0.0180 'International Tables Vol C Tables 4.2.6.8 and 6.1.1.4'
O O 0.0492 0.0322 'International Tables Vol C Tables 4.2.6.8 and 6.1.1.4'
S S 0.3331 0.5567 'International Tables Vol C Tables 4.2.6.8 and 6.1.1.4'

loop_
_geom_angle_atom_site_label_1
_geom_angle_atom_site_label_2
_geom_angle_atom_site_label_3
_geom_angle
_geom_angle_site_symmetry_1
_geom_angle_site_symmetry_3
C2 C1 H1 120.6 . .
C2 C1 N1 118.7(2) . .
N1 C1 H1 120.6 . .
C1 C2 H2 119.4 . .
C1 C2 C3 121.2(2) . .
C3 C2 H2 119.4 . .
C2 C3 H3 119.8 . .
C4 C3 C2 120.3(2) . .
C4 C3 H3 119.8 . .
C3 C4 H4 120.2 . .
C3 C4 C5 119.7(2) . .
C5 C4 H4 120.2 . .
N1 C5 C4 118.3(2) . .
N2 C5 C4 130.9(2) . .
N2 C5 N1 110.84(19) . .
C7 C6 C14 133.56(19) . .
N1 C6 C7 105.21(17) . .
N1 C6 C14 121.12(18) . .
C6 C7 C8 130.39(19) . .
N2 C7 C6 110.67(19) . .
N2 C7 C8 118.89(19) . .
C9 C8 C7 123.67(18) . .
C9 C8 C13 118.1(2) . .
C13 C8 C7 118.2(2) . .
C8 C9 H9 119.4 . .
C8 C9 C10 121.15(19) . .
C10 C9 H9 119.4 . .
C11 C10 C9 119.9(2) . .
O3 C10 C9 115.31(19) . .
O3 C10 C11 124.7(2) . .
C10 C11 H11 120.6 . .
C12 C11 C10 118.8(2) . .
C12 C11 H11 120.6 . .
C11 C12 H12 119.1 . .
C11 C12 C13 121.8(2) . .
C13 C12 H12 119.1 . .
C8 C13 H13 119.9 . .
C12 C13 C8 120.2(2) . .
C12 C13 H13 119.9 . .
C6 C14 H14A 109.3 . .
C6 C14 H14B 109.3 . .
C6 C14 S1 111.57(14) . .
H14A C14 H14B 108.0 . .
S1 C14 H14A 109.3 . .
S1 C14 H14B 109.3 . .
C16 C15 C20 120.6(2) . .
C16 C15 S1 119.79(17) . .
C20 C15 S1 119.52(17) . .
C15 C16 H16 120.6 . .
C17 C16 C15 118.8(2) . .
C17 C16 H16 120.6 . .
C16 C17 H17 119.7 . .
C18 C17 C16 120.7(2) . .
C18 C17 H17 119.7 . .
C17 C18 H18 119.9 . .
C19 C18 C17 120.1(2) . .
C19 C18 H18 119.9 . .
C18 C19 H19 119.9 . .
C18 C19 C20 120.3(2) . .
C20 C19 H19 119.9 . .
C15 C20 C19 119.5(2) . .
C15 C20 H20 120.3 . .
C19 C20 H20 120.3 . .
H21A C21 H21B 109.5 . .
H21A C21 H21C 109.5 . .
H21B C21 H21C 109.5 . .
O3 C21 H21A 109.5 . .
O3 C21 H21B 109.5 . .
O3 C21 H21C 109.5 . .
C1 N1 C5 121.81(19) . .
C1 N1 C6 131.41(18) . .
C6 N1 C5 106.77(18) . .
C5 N2 C7 106.50(18) . .
C10 O3 C21 117.29(19) . .
C15 S1 C14 104.60(10) . .
O1 S1 C14 108.20(10) . .
O1 S1 C15 108.59(10) . .
O1 S1 O2 118.49(11) . .
O2 S1 C14 107.95(10) . .
O2 S1 C15 108.15(10) . .

loop_
_geom_bond_atom_site_label_1
_geom_bond_atom_site_label_2
_geom_bond_distance
_geom_bond_site_symmetry_2
C1 H1 0.9300 .
C1 C2 1.349(3) .
C1 N1 1.377(3) .
C2 H2 0.9300 .
C2 C3 1.411(4) .
C3 H3 0.9300 .
C3 C4 1.345(4) .
C4 H4 0.9300 .
C4 C5 1.417(3) .
C5 N1 1.391(3) .
C5 N2 1.323(3) .
C6 C7 1.388(3) .
C6 C14 1.484(3) .
C6 N1 1.388(3) .
C7 C8 1.473(3) .
C7 N2 1.365(3) .
C8 C9 1.389(3) .
C8 C13 1.402(3) .
C9 H9 0.9300 .
C9 C10 1.394(3) .
C10 C11 1.390(3) .
C10 O3 1.369(3) .
C11 H11 0.9300 .
C11 C12 1.376(4) .
C12 H12 0.9300 .
C12 C13 1.376(4) .
C13 H13 0.9300 .
C14 H14A 0.9700 .
C14 H14B 0.9700 .
C14 S1 1.803(2) .
C15 C16 1.381(3) .
C15 C20 1.381(3) .
C15 S1 1.764(2) .
C16 H16 0.9300 .
C16 C17 1.380(3) .
C17 H17 0.9300 .
C17 C18 1.378(4) .
C18 H18 0.9300 .
C18 C19 1.362(4) .
C19 H19 0.9300 .
C19 C20 1.382(4) .
C20 H20 0.9300 .
C21 H21A 0.9600 .
C21 H21B 0.9600 .
C21 H21C 0.9600 .
C21 O3 1.426(3) .
O1 S1 1.4349(17) .
O2 S1 1.4395(17) .

loop_
_geom_torsion_atom_site_label_1
_geom_torsion_atom_site_label_2
_geom_torsion_atom_site_label_3
_geom_torsion_atom_site_label_4
_geom_torsion
_geom_torsion_site_symmetry_1
_geom_torsion_site_symmetry_2
_geom_torsion_site_symmetry_3
_geom_torsion_site_symmetry_4
C1 C2 C3 C4 0.6(4) . . . .
C2 C1 N1 C5 0.6(3) . . . .
C2 C1 N1 C6 179.1(2) . . . .
C2 C3 C4 C5 -0.2(4) . . . .
C3 C4 C5 N1 0.0(3) . . . .
C3 C4 C5 N2 -178.5(2) . . . .
C4 C5 N1 C1 -0.1(3) . . . .
C4 C5 N1 C6 -178.97(19) . . . .
C4 C5 N2 C7 178.2(2) . . . .
C6 C7 C8 C9 -17.1(3) . . . .
C6 C7 C8 C13 164.4(2) . . . .
C6 C7 N2 C5 0.8(2) . . . .
C6 C14 S1 C15 -176.78(15) . . . .
C6 C14 S1 O1 67.59(18) . . . .
C6 C14 S1 O2 -61.77(18) . . . .
C7 C6 C14 S1 98.8(2) . . . .
C7 C6 N1 C1 -178.0(2) . . . .
C7 C6 N1 C5 0.7(2) . . . .
C7 C8 C9 C10 179.0(2) . . . .
C7 C8 C13 C12 179.2(2) . . . .
C8 C7 N2 C5 178.59(18) . . . .
C8 C9 C10 C11 2.3(3) . . . .
C8 C9 C10 O3 -179.30(19) . . . .
C9 C8 C13 C12 0.6(3) . . . .
C9 C10 C11 C12 -0.3(3) . . . .
C9 C10 O3 C21 -174.0(2) . . . .
C10 C11 C12 C13 -1.5(4) . . . .
C11 C10 O3 C21 4.3(4) . . . .
C11 C12 C13 C8 1.4(4) . . . .
C13 C8 C9 C10 -2.5(3) . . . .
C14 C6 C7 C8 -2.2(4) . . . .
C14 C6 C7 N2 175.3(2) . . . .
C14 C6 N1 C1 5.2(3) . . . .
C14 C6 N1 C5 -176.14(18) . . . .
C15 C16 C17 C18 1.2(4) . . . .
C16 C15 C20 C19 -0.7(4) . . . .
C16 C15 S1 C14 -93.2(2) . . . .
C16 C15 S1 O1 22.1(2) . . . .
C16 C15 S1 O2 151.92(19) . . . .
C16 C17 C18 C19 -1.3(4) . . . .
C17 C18 C19 C20 0.4(4) . . . .
C18 C19 C20 C15 0.6(4) . . . .
C20 C15 C16 C17 -0.2(4) . . . .
C20 C15 S1 C14 89.1(2) . . . .
C20 C15 S1 O1 -155.5(2) . . . .
C20 C15 S1 O2 -25.7(2) . . . .
N1 C1 C2 C3 -0.8(4) . . . .
N1 C5 N2 C7 -0.3(3) . . . .
N1 C6 C7 C8 -178.4(2) . . . .
N1 C6 C7 N2 -0.9(2) . . . .
N1 C6 C14 S1 -85.5(2) . . . .
N2 C5 N1 C1 178.59(19) . . . .
N2 C5 N1 C6 -0.2(2) . . . .
N2 C7 C8 C9 165.60(19) . . . .
N2 C7 C8 C13 -12.9(3) . . . .
O3 C10 C11 C12 -178.5(2) . . . .
S1 C15 C16 C17 -177.8(2) . . . .
S1 C15 C20 C19 176.9(2) . . . .
